data_2000614
loop_
_publ_author_name
'Fl\"orke, U.'
'Ortmann, U.'
'Haupt, H.-J.'

_publ_section_title
;
 Rhodium(I)-cyclooctadiene (cod) complexes with the <i>N</i>-donor
 ligands 1,8-diazabicyclo[5.4.0]undec-7-ene (dbu) and
 1,5-diazabicyclo[4.3.0]non-5-ene (dbn)
;
_journal_issue 9
_journal_name_full 'Acta Crystallographica Section C'
_journal_page_first 1663
_journal_page_last 1665
_journal_paper_doi 10.1107/S0108270191015111
_journal_volume 48
_journal_year 1992
_chemical_formula_sum 'C17 H28 Cl N2 Rh'
_chemical_formula_weight 398.8
_space_group_crystal_system monoclinic
_space_group_IT_number 4
_space_group_name_Hall 'P 2yb'
_space_group_name_H-M_alt 'P 1 21 1'
_cell_angle_alpha 90
_cell_angle_beta 106.420(10)
_cell_angle_gamma 90
_cell_formula_units_Z 2
_cell_length_a 7.3980(10)
_cell_length_b 11.439(2)
_cell_length_c 10.727(2)
_cell_volume 870.8(3)
_diffrn_radiation_type Mo
_diffrn_radiation_wavelength 0.71073
_exptl_absorpt_coefficient_mu 1.12
_exptl_crystal_density_diffrn 1.521
_exptl_crystal_F_000 412
_cod_data_source_file se0084.cif
_cod_data_source_block se0084a
_cod_original_cell_volume 870.7
_cod_original_formula_sum 'C17 H28 Cl1 N2 Rh1'
_cod_database_code 2000614

loop_
_space_group_symop_id
_space_group_symop_operation_xyz
1 x,y,z
2 -x,y+1/2,-z

loop_
_atom_site_label
_atom_site_fract_x
_atom_site_fract_y
_atom_site_fract_z
_atom_site_U_iso_or_equiv
Rh(1) .09680(10) .0 .30900(10) .0300(10)
Cl(1) .2059(2) -.17620(10) .23890(10) .0630(10)
N(1) -.0718(5) .0241(3) .1176(3) .031(2)
N(2) -.3060(5) -.0269(3) -.0713(3) .036(2)
C(1) -.2300(6) -.0281(3) .0590(4) .031(2)
C(2) -.3318(7) -.0949(5) .1398(5) .044(3)
C(3) -.3564(9) -.2248(5) .1052(6) .058(4)
C(4) -.5179(17) -.2550(9) -.0137(11) .072(5)
C(5) -.5118(10) -.2012(6) -.1400(6) .065(4)
C(6) -.4964(7) -.0697(5) -.1349(5) .046(3)
C(7) -.2012(7) .0113(8) -.1604(4) .049(3)
C(8) .0044(7) .0211(7) -.0911(4) .057(3)
C(9) .0265(7) .0837(5) .0360(4) .044(3)
C(10) .0992(8) .0127(9) .5940(4) .054(3)
C(11) -.0811(8) .0718(6) .5151(5) .062(4)
C(12) -.0724(7) .1119(5) .3827(5) .043(3)
C(13) .0681(8) .1769(5) .3562(5) .045(3)
C(14) .2407(9) .2231(5) .4598(6) .061(4)
C(15) .4038(8) .1387(6) .4916(6) .065(4)
C(16) .3454(6) .0128(8) .4685(4) .045(3)
C(17) .2085(7) -.0455(5) .5106(4) .041(3)
H(2A) -.4542 -.0609 .1273 .080
H(2B) -.2638 -.0865 .2299 .080
H(3A) -.3777 -.2665 .1775 .080
H(3B) -.2419 -.2538 .0913 .080
H(4A) -.6307 -.2251 .0021 .080
H(4B) -.5326 -.3382 -.0233 .080
H(5A) -.6217 -.2239 -.2077 .080
H(5B) -.4031 -.2325 -.1604 .080
H(6A) -.5375 -.0385 -.2214 .080
H(6B) -.5797 -.0407 -.0877 .080
H(7A) -.2462 .0869 -.1945 .080
H(7B) -.2202 -.0421 -.2320 .080
H(8A) .0707 .0624 -.1426 .080
H(8B) .0569 -.0560 -.0740 .080
H(9A) .1574 .0905 .0828 .080
H(9B) -.0237 .1612 .0173 .080
H(10A) .0739 -.0424 .6545 .080
H(10B) .1781 .0731 .6431 .080
H(11A) -.1115 .1377 .5609 .080
H(11B) -.1804 .0153 .5041 .080
H(12A) -.1737 .0879 .3094 .080
H(13A) .0593 .1942 .2671 .080
H(14A) .2049 .2343 .5382 .080
H(14B) .2773 .2976 .4335 .080
H(15A) .4790 .1479 .5800 .080
H(15B) .4807 .1585 .4361 .080
H(16A) .4092 -.0327 .4186 .080
H(17A) .1799 -.1256 .4860 .080

loop_
_geom_angle_atom_site_label_1
_geom_angle_atom_site_label_2
_geom_angle_atom_site_label_3
_geom_angle
Cl(1) Rh(1) N(1) 87.90(10)
Cl(1) Rh(1) C(13) 163.20(10)
Cl(1) Rh(1) C(17) 92.6(2)
N(1) Rh(1) C(13) 92.1(2)
N(1) Rh(1) C(17) 165.90(10)
C(12) Rh(1) C(16) 97.3(2)
C(13) Rh(1) C(16) 82.2(3)
C(16) Rh(1) C(17) 37.9(2)
Rh(1) N(1) C(9) 113.0(2)
C(1) N(2) C(6) 122.8(3)
C(6) N(2) C(7) 114.5(4)
N(1) C(1) C(2) 118.7(4)
C(1) C(2) C(3) 113.5(4)
C(3) C(4) C(5) 116.6(7)
N(2) C(6) C(5) 113.8(4)
C(7) C(8) C(9) 108.7(4)
C(11) C(10) C(17) 113.3(4)
Rh(1) C(12) C(11) 111.0(4)
C(11) C(12) C(13) 126.6(4)
Rh(1) C(13) C(14) 112.6(4)
C(13) C(14) C(15) 113.2(5)
Rh(1) C(16) C(15) 109.9(4)
C(15) C(16) C(17) 127.4(5)
Rh(1) C(17) C(16) 70.4(3)
Cl(1) Rh(1) C(12) 158.80(10)
Cl(1) Rh(1) C(16) 91.1(2)
N(1) Rh(1) C(12) 92.1(2)
N(1) Rh(1) C(16) 156.3(2)
C(12) Rh(1) C(13) 38.1(2)
C(12) Rh(1) C(17) 82.4(2)
C(13) Rh(1) C(17) 91.5(2)
Rh(1) N(1) C(1) 128.0(3)
C(1) N(1) C(9) 117.2(3)
C(1) N(2) C(7) 122.6(3)
N(1) C(1) N(2) 123.2(3)
N(2) C(1) C(2) 118.1(3)
C(2) C(3) C(4) 115.8(6)
C(4) C(5) C(6) 113.4(6)
N(2) C(7) C(8) 110.5(4)
N(1) C(9) C(8) 112.1(4)
C(10) C(11) C(12) 113.2(4)
Rh(1) C(12) C(13) 71.6(3)
Rh(1) C(13) C(12) 70.3(3)
C(12) C(13) C(14) 124.2(5)
C(14) C(15) C(16) 113.7(4)
Rh(1) C(16) C(17) 71.7(3)
Rh(1) C(17) C(10) 111.7(3)
C(10) C(17) C(16) 122.6(6)

loop_
_geom_bond_atom_site_label_1
_geom_bond_atom_site_label_2
_geom_bond_distance
Rh(1) Cl(1) 2.371(2)
Rh(1) C(12) 2.096(5)
Rh(1) C(16) 2.133(4)
N(1) C(1) 1.306(5)
N(2) C(1) 1.351(5)
N(2) C(7) 1.458(6)
C(2) C(3) 1.529(8)
C(4) C(5) 1.500(13)
C(7) C(8) 1.496(6)
C(10) C(11) 1.521(8)
C(11) C(12) 1.511(7)
C(13) C(14) 1.530(8)
C(15) C(16) 1.504(11)
Rh(1) N(1) 2.097(3)
Rh(1) C(13) 2.111(5)
Rh(1) C(17) 2.150(5)
N(1) C(9) 1.456(5)
N(2) C(6) 1.464(5)
C(1) C(2) 1.507(6)
C(3) C(4) 1.521(12)
C(5) C(6) 1.509(9)
C(8) C(9) 1.507(7)
C(10) C(17) 1.519(8)
C(12) C(13) 1.372(6)
C(14) C(15) 1.507(8)
C(16) C(17) 1.390(7)
